data_7701805
loop_
_publ_author_name
'Li, Yangjuan'
'Chen, xiuting'
'gong, yu'

_publ_section_title
;
 Synthesis of a Dinuclear Europium (III) Complex through Deprotonation and
 Oxygen-Atom Transfer of Trimethylamine N-Oxide
;
_journal_name_full 'Dalton Transactions'
_journal_paper_doi 10.1039/C9DT04234B
_journal_year 2019
_chemical_formula_moiety C21H63EuN3OPSi6
_chemical_formula_sum 'C21 H63 Eu N3 O P Si6'
_chemical_formula_weight 241.74
_chemical_properties_physical Air-sensitive,Moisture-sensitive
_space_group_crystal_system trigonal
_space_group_IT_number 147
_space_group_name_Hall '-P 3'
_space_group_name_H-M_alt 'P -3'
_atom_sites_solution_hydrogens geom
_atom_sites_solution_primary dual
_audit_creation_date 2019-01-26
_audit_creation_method
;
Olex2 1.2
(compiled 2018.05.29 svn.r3508 for OlexSys, GUI svn.r5506)
;
_audit_update_record
;
2019-07-31 deposited with the CCDC.	2019-11-05 downloaded from the CCDC.
;
_cell_angle_alpha 90
_cell_angle_beta 90
_cell_angle_gamma 120
_cell_formula_units_Z 6
_cell_length_a 14.69510(10)
_cell_length_b 14.69510(10)
_cell_length_c 11.27440(10)
_cell_measurement_reflns_used 11063
_cell_measurement_temperature 180.00(10)
_cell_measurement_theta_max 74.4970
_cell_measurement_theta_min 3.4350
_cell_volume 2108.48(3)
_computing_cell_refinement 'CrysAlisPro 1.171.40.19a (Rigaku OD, 2018)'
_computing_data_collection 'CrysAlisPro 1.171.40.19a (Rigaku OD, 2018)'
_computing_data_reduction 'CrysAlisPro 1.171.40.19a (Rigaku OD, 2018)'
_computing_molecular_graphics 'Olex2 (Dolomanov et al., 2009)'
_computing_publication_material 'Olex2 (Dolomanov et al., 2009)'
_computing_structure_refinement 'ShelXL (Sheldrick, 2015)'
_computing_structure_solution 'ShelXT (Sheldrick, 2015)'
_diffrn_ambient_environment N~2~
_diffrn_ambient_temperature 180.00(10)
_diffrn_detector 'CCD plate'
_diffrn_detector_type HyPix
_diffrn_measured_fraction_theta_full 0.990
_diffrn_measured_fraction_theta_max 0.990
_diffrn_measurement_details
;
List of Runs (angles in degrees, time in seconds):

  # Type    Start    End  Width  t~exp~   \w     \q     \k     \f   Frames
#--------------------------------------------------------------------------
  1  \w    -25.00  63.00   0.50    0.05    --   46.75 -56.00-175.00  176
  2  \w   -172.00 -80.00   0.50    0.05    --  -99.00 -64.00  -2.00  184
  3  \w   -172.00 -76.00   0.50    0.05    --  -99.00 -87.00 -39.00  192
  4  \w   -119.00 -71.00   0.50    0.05    --  -46.75-125.00-150.00   96
  5  \w   -119.00 -71.00   0.50    0.05    --  -46.75-125.00 -30.00   96
  6  \w     31.00 109.00   0.50    0.05    --  103.86 -94.00 120.00  156
  7  \w     31.00 109.00   0.50    0.05    --  103.86 -94.00-150.00  156
  8  \w     31.00 109.00   0.50    0.05    --  103.86 -94.00 -30.00  156
  9  \w     23.00 119.00   0.50    0.05    --   46.75  77.00-150.00  192
 10  \w     31.00 119.00   0.50    0.05    --   46.75  56.00 -33.00  176
 11  \w     32.00 121.00   0.50    0.05    --   46.75  38.00 120.00  178
 12  \w     86.00 111.00   0.50    0.05    --  103.86  15.00-180.00   50
;
_diffrn_measurement_device 'four-circle diffractometer'
_diffrn_measurement_device_type 'XtaLAB Synergy R, HyPix'
_diffrn_measurement_method '\w scans'
_diffrn_orient_matrix_type 'CrysAlisPro convention (1999,Acta A55,543-557)'
_diffrn_orient_matrix_UB_11 -0.0015090000
_diffrn_orient_matrix_UB_12 -0.1040989000
_diffrn_orient_matrix_UB_13 0.0226400000
_diffrn_orient_matrix_UB_21 0.0907819000
_diffrn_orient_matrix_UB_22 0.0558956000
_diffrn_orient_matrix_UB_23 0.0894341000
_diffrn_orient_matrix_UB_31 -0.0801404000
_diffrn_orient_matrix_UB_32 -0.0262373000
_diffrn_orient_matrix_UB_33 0.1007946000
_diffrn_radiation_monochromator mirror
_diffrn_radiation_probe x-ray
_diffrn_radiation_type CuK\a
_diffrn_radiation_wavelength 1.54184
_diffrn_reflns_av_R_equivalents 0.0273
_diffrn_reflns_av_unetI/netI 0.0189
_diffrn_reflns_Laue_measured_fraction_full 0.990
_diffrn_reflns_Laue_measured_fraction_max 0.990
_diffrn_reflns_limit_h_max 13
_diffrn_reflns_limit_h_min -17
_diffrn_reflns_limit_k_max 17
_diffrn_reflns_limit_k_min -15
_diffrn_reflns_limit_l_max 13
_diffrn_reflns_limit_l_min -10
_diffrn_reflns_number 12326
_diffrn_reflns_point_group_measured_fraction_full 0.990
_diffrn_reflns_point_group_measured_fraction_max 0.990
_diffrn_reflns_theta_full 66.526
_diffrn_reflns_theta_max 66.526
_diffrn_reflns_theta_min 5.241
_diffrn_source 'Rotating-anode X-ray tube'
_diffrn_source_type 'PhotonJet R (Cu) X-ray Source'
_exptl_absorpt_coefficient_mu 12.753
_exptl_absorpt_correction_T_max 1.00000
_exptl_absorpt_correction_T_min 0.45279
_exptl_absorpt_correction_type multi-scan
_exptl_absorpt_process_details
;
CrysAlisPro 1.171.40.19a (Rigaku Oxford Diffraction, 2018)
Empirical absorption correction using spherical harmonics,
 implemented in SCALE3 ABSPACK scaling algorithm.
;
_exptl_crystal_colour 'clear light yellow'
_exptl_crystal_colour_lustre clear
_exptl_crystal_colour_modifier light
_exptl_crystal_colour_primary yellow
_exptl_crystal_density_diffrn 1.142
_exptl_crystal_description block
_exptl_crystal_F_000 760
_exptl_crystal_size_max 0.006
_exptl_crystal_size_mid 0.006
_exptl_crystal_size_min 0.005
_refine_diff_density_max 0.400
_refine_diff_density_min -0.761
_refine_diff_density_rms 0.078
_refine_ls_extinction_method none
_refine_ls_goodness_of_fit_ref 1.063
_refine_ls_hydrogen_treatment constr
_refine_ls_matrix_type full
_refine_ls_number_parameters 107
_refine_ls_number_reflns 2469
_refine_ls_number_restraints 0
_refine_ls_restrained_S_all 1.063
_refine_ls_R_factor_all 0.0353
_refine_ls_R_factor_gt 0.0307
_refine_ls_shift/su_max 0.000
_refine_ls_shift/su_mean 0.000
_refine_ls_structure_factor_coef Fsqd
_refine_ls_weighting_details 'w=1/[\s^2^(Fo^2^)+(0.0435P)^2^+2.9334P] where P=(Fo^2^+2Fc^2^)/3'
_refine_ls_weighting_scheme calc
_refine_ls_wR_factor_gt 0.0790
_refine_ls_wR_factor_ref 0.0806
_reflns_Friedel_coverage 0.000
_reflns_number_gt 2360
_reflns_number_total 2469
_reflns_threshold_expression 'I > 2\s(I)'
_cod_data_source_file c9dt04234b2.cif
_cod_data_source_block exp_225
_cod_original_formula_sum C21H63EuN3OPSi6
_cod_database_code 7701805
_shelx_shelxl_version_number 2018/1
_shelx_space_group_comment
;
The symmetry employed for this shelxl refinement is uniquely defined
by the following loop, which should always be used as a source of
symmetry information in preference to the above space-group names.
They are only intended as comments.
;
_shelx_estimated_absorpt_t_max 0.939
_shelx_estimated_absorpt_t_min 0.927
_reflns_odcompleteness_completeness 100.00
_reflns_odcompleteness_iscentric 1
_reflns_odcompleteness_theta 66.49
_olex2_refinement_description
;
1. Fixed Uiso
 At 1.5 times of:
  All C(H,H,H) groups
2.a Idealised Me refined as rotating group:
 C007(H00A,H00B,H00C), C008(H00D,H00E,H00F), C009(H00G,H00H,H00I), C00A(H00J,
 H00K,H00L), C00B(H00M,H00N,H00O), C00C(H00P,H00Q,H00R), C00D(H00S,H00T,H00U)
;
_olex2_submission_special_instructions 'No special instructions were received'
_oxdiff_exptl_absorpt_empirical_details
;
Empirical correction (ABSPACK) includes:
- Absorption correction using spherical harmonics
- Frame scaling
;
_oxdiff_exptl_absorpt_empirical_full_max 1.591
_oxdiff_exptl_absorpt_empirical_full_min 0.787

loop_
_space_group_symop_operation_xyz
'x, y, z'
'-y, x-y, z'
'-x+y, -x, z'
'-x, -y, -z'
'y, -x+y, -z'
'x-y, x, -z'

loop_
_atom_site_label
_atom_site_type_symbol
_atom_site_fract_x
_atom_site_fract_y
_atom_site_fract_z
_atom_site_U_iso_or_equiv
_atom_site_adp_type
_atom_site_occupancy
_atom_site_site_symmetry_order
_atom_site_calc_flag
_atom_site_refinement_flags_posn
_atom_site_refinement_flags_adp
_atom_site_refinement_flags_occupancy
Eu1 Eu 0.333333 0.666667 0.31733(2) 0.02185(12) Uani 1 3 d S T P
P1 P 0.333333 0.666667 0.65524(12) 0.0330(3) Uani 1 3 d S T P
Si1 Si 0.15144(7) 0.40710(7) 0.34202(7) 0.0274(2) Uani 1 1 d . . .
Si2 Si 0.31019(8) 0.44781(7) 0.15355(8) 0.0338(2) Uani 1 1 d . . .
O1 O 0.333333 0.666667 0.5216(3) 0.0325(9) Uani 1 3 d S T P
N1 N 0.2601(2) 0.4929(2) 0.2623(2) 0.0251(5) Uani 1 1 d . . .
C3 C 0.4060(3) 0.5579(3) 0.0586(3) 0.0457(9) Uani 1 1 d . . .
H00A H 0.372192 0.592725 0.023269 0.069 Uiso 1 1 calc GR . .
H00B H 0.431244 0.530760 -0.002626 0.069 Uiso 1 1 calc GR . .
H00C H 0.464046 0.607090 0.106285 0.069 Uiso 1 1 calc GR . .
C6 C 0.1047(3) 0.4810(3) 0.4362(4) 0.0476(10) Uani 1 1 d . . .
H00D H 0.151171 0.511681 0.502541 0.071 Uiso 1 1 calc GR . .
H00E H 0.035024 0.433557 0.464293 0.071 Uiso 1 1 calc GR . .
H00F H 0.104099 0.535442 0.389799 0.071 Uiso 1 1 calc GR . .
C1 C 0.4560(4) 0.7652(4) 0.7132(4) 0.0545(11) Uani 1 1 d . . .
H00G H 0.510332 0.750951 0.689072 0.082 Uiso 1 1 calc GR . .
H00H H 0.452455 0.765038 0.798256 0.082 Uiso 1 1 calc GR . .
H00I H 0.471491 0.832683 0.683660 0.082 Uiso 1 1 calc GR . .
C5 C 0.0327(3) 0.3174(4) 0.2519(4) 0.0668(14) Uani 1 1 d . . .
H00J H 0.020817 0.357554 0.193171 0.100 Uiso 1 1 calc GR . .
H00K H -0.027434 0.283096 0.303006 0.100 Uiso 1 1 calc GR . .
H00L H 0.044026 0.265560 0.213522 0.100 Uiso 1 1 calc GR . .
C7 C 0.1788(4) 0.3251(5) 0.4454(5) 0.0791(18) Uani 1 1 d . . .
H00M H 0.189485 0.275584 0.400836 0.119 Uiso 1 1 calc GR . .
H00N H 0.120237 0.288004 0.498120 0.119 Uiso 1 1 calc GR . .
H00O H 0.240797 0.369436 0.490716 0.119 Uiso 1 1 calc GR . .
C4 C 0.2108(4) 0.3542(4) 0.0457(5) 0.085(2) Uani 1 1 d . . .
H00P H 0.169734 0.286820 0.082713 0.127 Uiso 1 1 calc GR . .
H00Q H 0.246017 0.347433 -0.022462 0.127 Uiso 1 1 calc GR . .
H00R H 0.165446 0.380424 0.021592 0.127 Uiso 1 1 calc GR . .
C2 C 0.3818(6) 0.3833(6) 0.2161(5) 0.096(2) Uani 1 1 d . . .
H00S H 0.435906 0.431096 0.268894 0.144 Uiso 1 1 calc GR . .
H00T H 0.412798 0.364505 0.152671 0.144 Uiso 1 1 calc GR . .
H00U H 0.333350 0.321228 0.258833 0.144 Uiso 1 1 calc GR . .

loop_
_atom_site_aniso_label
_atom_site_aniso_U_11
_atom_site_aniso_U_22
_atom_site_aniso_U_33
_atom_site_aniso_U_23
_atom_site_aniso_U_13
_atom_site_aniso_U_12
Eu1 0.02544(14) 0.02544(14) 0.01466(17) 0.000 0.000 0.01272(7)
P1 0.0410(5) 0.0410(5) 0.0170(6) 0.000 0.000 0.0205(3)
Si1 0.0261(4) 0.0302(4) 0.0243(4) -0.0007(3) 0.0013(3) 0.0129(4)
Si2 0.0427(5) 0.0371(5) 0.0248(5) -0.0035(4) 0.0080(4) 0.0224(4)
O1 0.0417(14) 0.0417(14) 0.0141(18) 0.000 0.000 0.0209(7)
N1 0.0274(13) 0.0289(13) 0.0185(12) -0.0020(10) 0.0019(10) 0.0138(11)
C3 0.048(2) 0.053(2) 0.0318(19) -0.0033(16) 0.0140(16) 0.0218(19)
C6 0.041(2) 0.054(2) 0.040(2) -0.0068(17) 0.0146(17) 0.0176(19)
C1 0.055(3) 0.062(3) 0.038(2) -0.0150(19) -0.0126(18) 0.024(2)
C5 0.036(2) 0.076(3) 0.056(3) -0.033(2) 0.0025(19) 0.004(2)
C7 0.068(3) 0.095(4) 0.095(4) 0.060(3) 0.038(3) 0.056(3)
C4 0.067(3) 0.076(3) 0.066(3) -0.050(3) 0.021(3) 0.002(3)
C2 0.165(6) 0.143(6) 0.060(3) 0.031(3) 0.045(4) 0.138(6)

loop_
_atom_type_symbol
_atom_type_description
_atom_type_scat_dispersion_real
_atom_type_scat_dispersion_imag
_atom_type_scat_source
C C 0.0181 0.0091 'International Tables Vol C Tables 4.2.6.8 and 6.1.1.4'
H H 0.0000 0.0000 'International Tables Vol C Tables 4.2.6.8 and 6.1.1.4'
Eu Eu -8.9294 11.1857 'International Tables Vol C Tables 4.2.6.8 and 6.1.1.4'
N N 0.0311 0.0180 'International Tables Vol C Tables 4.2.6.8 and 6.1.1.4'
O O 0.0492 0.0322 'International Tables Vol C Tables 4.2.6.8 and 6.1.1.4'
P P 0.2955 0.4335 'International Tables Vol C Tables 4.2.6.8 and 6.1.1.4'
Si Si 0.2541 0.3302 'International Tables Vol C Tables 4.2.6.8 and 6.1.1.4'

loop_
_geom_angle_atom_site_label_1
_geom_angle_atom_site_label_2
_geom_angle_atom_site_label_3
_geom_angle
_geom_angle_site_symmetry_1
_geom_angle_site_symmetry_3
Si1 Eu1 Si1 119.338(4) 3_565 .
Si1 Eu1 Si1 119.338(4) 3_565 2_665
Si1 Eu1 Si1 119.338(4) . 2_665
Si1 Eu1 Si2 50.62(2) 3_565 3_565
Si1 Eu1 Si2 86.01(2) . 3_565
Si1 Eu1 Si2 86.01(2) 3_565 2_665
Si1 Eu1 Si2 146.18(2) . 2_665
Si1 Eu1 Si2 50.62(2) 2_665 2_665
Si1 Eu1 Si2 146.18(2) 2_665 3_565
Si1 Eu1 Si2 146.18(2) 3_565 .
Si1 Eu1 Si2 50.62(2) . .
Si1 Eu1 Si2 86.01(2) 2_665 .
Si2 Eu1 Si2 95.72(2) 3_565 2_665
Si2 Eu1 Si2 95.72(2) 3_565 .
Si2 Eu1 Si2 95.72(2) 2_665 .
O1 Eu1 Si1 85.307(15) . .
O1 Eu1 Si1 85.307(15) . 3_565
O1 Eu1 Si1 85.307(15) . 2_665
O1 Eu1 Si2 121.107(15) . .
O1 Eu1 Si2 121.106(15) . 3_565
O1 Eu1 Si2 121.106(16) . 2_665
O1 Eu1 N1 105.62(6) . 3_565
O1 Eu1 N1 105.62(6) . .
O1 Eu1 N1 105.62(6) . 2_665
N1 Eu1 Si1 102.56(6) 3_565 .
N1 Eu1 Si1 27.18(6) 2_665 2_665
N1 Eu1 Si1 137.57(7) 3_565 2_665
N1 Eu1 Si1 27.18(6) 3_565 3_565
N1 Eu1 Si1 102.56(6) . 2_665
N1 Eu1 Si1 137.57(6) 2_665 .
N1 Eu1 Si1 27.18(6) . .
N1 Eu1 Si1 137.57(6) . 3_565
N1 Eu1 Si1 102.56(6) 2_665 3_565
N1 Eu1 Si2 90.82(7) 3_565 2_665
N1 Eu1 Si2 23.45(6) 2_665 2_665
N1 Eu1 Si2 119.07(6) 3_565 .
N1 Eu1 Si2 119.07(6) . 2_665
N1 Eu1 Si2 23.45(6) 3_565 3_565
N1 Eu1 Si2 119.07(6) 2_665 3_565
N1 Eu1 Si2 23.45(6) . .
N1 Eu1 Si2 90.82(7) . 3_565
N1 Eu1 Si2 90.82(6) 2_665 .
N1 Eu1 N1 113.04(5) 2_665 .
N1 Eu1 N1 113.04(5) 3_565 2_665
N1 Eu1 N1 113.04(5) 3_565 .
O1 P1 C1 111.57(15) . .
O1 P1 C1 111.57(15) . 3_565
O1 P1 C1 111.57(15) . 2_665
C1 P1 C1 107.30(16) 2_665 .
C1 P1 C1 107.30(16) 2_665 3_565
C1 P1 C1 107.30(16) . 3_565
N1 Si1 Eu1 37.92(9) . .
N1 Si1 C6 110.30(16) . .
N1 Si1 C5 115.52(17) . .
N1 Si1 C7 112.45(18) . .
C6 Si1 Eu1 72.98(13) . .
C5 Si1 Eu1 132.64(19) . .
C5 Si1 C6 103.4(2) . .
C7 Si1 Eu1 118.3(2) . .
C7 Si1 C6 106.3(2) . .
C7 Si1 C5 108.1(3) . .
N1 Si2 Eu1 32.15(9) . .
N1 Si2 C3 110.93(15) . .
N1 Si2 C4 114.74(19) . .
N1 Si2 C2 112.51(18) . .
C3 Si2 Eu1 79.90(12) . .
C3 Si2 C4 103.8(2) . .
C3 Si2 C2 106.5(3) . .
C4 Si2 Eu1 133.3(2) . .
C4 Si2 C2 107.7(3) . .
C2 Si2 Eu1 115.9(2) . .
P1 O1 Eu1 180.0 . .
Si1 N1 Eu1 114.90(12) . .
Si1 N1 Si2 120.67(15) . .
Si2 N1 Eu1 124.40(13) . .
Si2 C3 H00A 109.5 . .
Si2 C3 H00B 109.5 . .
Si2 C3 H00C 109.5 . .
H00A C3 H00B 109.5 . .
H00A C3 H00C 109.5 . .
H00B C3 H00C 109.5 . .
Si1 C6 H00D 109.5 . .
Si1 C6 H00E 109.5 . .
Si1 C6 H00F 109.5 . .
H00D C6 H00E 109.5 . .
H00D C6 H00F 109.5 . .
H00E C6 H00F 109.5 . .
P1 C1 H00G 109.5 . .
P1 C1 H00H 109.5 . .
P1 C1 H00I 109.5 . .
H00G C1 H00H 109.5 . .
H00G C1 H00I 109.5 . .
H00H C1 H00I 109.5 . .
Si1 C5 H00J 109.5 . .
Si1 C5 H00K 109.5 . .
Si1 C5 H00L 109.5 . .
H00J C5 H00K 109.5 . .
H00J C5 H00L 109.5 . .
H00K C5 H00L 109.5 . .
Si1 C7 H00M 109.5 . .
Si1 C7 H00N 109.5 . .
Si1 C7 H00O 109.5 . .
H00M C7 H00N 109.5 . .
H00M C7 H00O 109.5 . .
H00N C7 H00O 109.5 . .
Si2 C4 H00P 109.5 . .
Si2 C4 H00Q 109.5 . .
Si2 C4 H00R 109.5 . .
H00P C4 H00Q 109.5 . .
H00P C4 H00R 109.5 . .
H00Q C4 H00R 109.5 . .
Si2 C2 H00S 109.5 . .
Si2 C2 H00T 109.5 . .
Si2 C2 H00U 109.5 . .
H00S C2 H00T 109.5 . .
H00S C2 H00U 109.5 . .
H00T C2 H00U 109.5 . .

loop_
_geom_bond_atom_site_label_1
_geom_bond_atom_site_label_2
_geom_bond_distance
_geom_bond_site_symmetry_2
Eu1 Si1 3.4024(9) .
Eu1 Si1 3.4024(8) 2_665
Eu1 Si1 3.4024(8) 3_565
Eu1 Si2 3.5742(9) .
Eu1 Si2 3.5742(9) 2_665
Eu1 Si2 3.5742(9) 3_565
Eu1 O1 2.303(3) .
Eu1 N1 2.305(3) 3_565
Eu1 N1 2.305(3) .
Eu1 N1 2.305(3) 2_665
P1 O1 1.506(4) .
P1 C1 1.779(4) 2_665
P1 C1 1.779(4) 3_565
P1 C1 1.779(4) .
Si1 N1 1.713(3) .
Si1 C6 1.876(4) .
Si1 C5 1.874(4) .
Si1 C7 1.859(5) .
Si2 N1 1.724(3) .
Si2 C3 1.862(4) .
Si2 C4 1.869(5) .
Si2 C2 1.871(5) .
C3 H00A 0.9600 .
C3 H00B 0.9600 .
C3 H00C 0.9600 .
C6 H00D 0.9600 .
C6 H00E 0.9600 .
C6 H00F 0.9600 .
C1 H00G 0.9600 .
C1 H00H 0.9600 .
C1 H00I 0.9600 .
C5 H00J 0.9600 .
C5 H00K 0.9600 .
C5 H00L 0.9600 .
C7 H00M 0.9600 .
C7 H00N 0.9600 .
C7 H00O 0.9600 .
C4 H00P 0.9600 .
C4 H00Q 0.9600 .
C4 H00R 0.9600 .
C2 H00S 0.9600 .
C2 H00T 0.9600 .
C2 H00U 0.9600 .

loop_
_smtbx_masks_void_nr
_smtbx_masks_void_average_x
_smtbx_masks_void_average_y
_smtbx_masks_void_average_z
_smtbx_masks_void_volume
_smtbx_masks_void_count_electrons
1 0.000 0.000 -0.827 368.8 68.4
